data_1556110
loop_
_publ_author_name
'Tanaka, Ken'
'Nishida, Goushi'
'Ogino, Masakazu'
'Hirano, Masao'
'Noguchi, Keiichi'

_publ_section_title
;
 Enantioselective synthesis of axially chiral biaryls through
 rhodium-catalyzed complete intermolecular cross-cyclotrimerization of
 internal alkynes.
;
_journal_issue 14
_journal_name_full 'Organic letters'
_journal_page_first 3119
_journal_page_last 3121
_journal_paper_doi 10.1021/ol0511880
_journal_volume 7
_journal_year 2005
_chemical_absolute_configuration ad
_chemical_formula_moiety 'C23 H21 Br O10 '
_chemical_formula_sum 'C23 H21 Br O10'
_chemical_formula_weight 537.31
_chemical_melting_point 389.1(10)
_chemical_name_common (-)-(R)-3nb
_chemical_name_systematic
;
 (R)-(-)-6-Acetoxymethyl-2'-bromobiphenyl-2,3,4,5-tetrazcarboxylic
 acid tetramethyl ester
;
_space_group_IT_number 4
_space_group_name_Hall 'P 2yb'
_space_group_name_H-M_alt 'P 1 21 1'
_symmetry_cell_setting monoclinic
_symmetry_Int_Tables_number 4
_symmetry_space_group_name_Hall 'P 2yb'
_symmetry_space_group_name_H-M 'P 1 21 1'
_atom_sites_solution_hydrogens geom
_atom_sites_solution_primary direct
_atom_sites_solution_secondary difmap
_audit_creation_date 2005-02-04
_audit_creation_method SHELXL-97
_cell_angle_alpha 90.00
_cell_angle_beta 101.569(5)
_cell_angle_gamma 90.00
_cell_formula_units_Z 2
_cell_length_a 9.1105(7)
_cell_length_b 9.7461(9)
_cell_length_c 13.7386(11)
_cell_measurement_reflns_used 22178
_cell_measurement_temperature 295
_cell_measurement_theta_max 68.2
_cell_measurement_theta_min 3.3
_cell_volume 1195.09(17)
_computing_cell_refinement PROCESS-AUTO
_computing_data_collection PROCESS-AUTO
_computing_data_reduction CrystalStructure
_computing_molecular_graphics 'ORTEP-3 for Windows Ver. 1.076 (Farrugia, 1997)'
_computing_publication_material 'CrystalStructure 3.6.0'
_computing_structure_refinement 'SHELXL-97 (Sheldrick, 1997)'
_computing_structure_solution SIR92
_diffrn_detector_area_resol_mean 10.00
_diffrn_measured_fraction_theta_full 0.995
_diffrn_measured_fraction_theta_max 0.995
_diffrn_measurement_device_type 'Rigaku RAXIS-RAPID'
_diffrn_measurement_method \w
_diffrn_radiation_monochromator graphite
_diffrn_radiation_source 'rotating anode'
_diffrn_radiation_type 'Cu K\a'
_diffrn_radiation_wavelength 1.5418
_diffrn_reflns_av_R_equivalents 0.0282
_diffrn_reflns_av_sigmaI/netI 0.0196
_diffrn_reflns_limit_h_max 10
_diffrn_reflns_limit_h_min -10
_diffrn_reflns_limit_k_max 10
_diffrn_reflns_limit_k_min -11
_diffrn_reflns_limit_l_max 16
_diffrn_reflns_limit_l_min -16
_diffrn_reflns_number 22310
_diffrn_reflns_theta_full 68.24
_diffrn_reflns_theta_max 68.24
_diffrn_reflns_theta_min 3.28
_exptl_absorpt_coefficient_mu 2.836
_exptl_absorpt_correction_T_max 0.868
_exptl_absorpt_correction_T_min 0.413
_exptl_absorpt_correction_type numerical
_exptl_absorpt_process_details
;
    Higashi, T. (1999). Program for Absorption Correction.
    Rigaku Corporation, Tokyo, Japan.
;
_exptl_crystal_colour colorless
_exptl_crystal_density_diffrn 1.493
_exptl_crystal_density_method 'not measured'
_exptl_crystal_description needle
_exptl_crystal_F_000 548.00
_exptl_crystal_size_max 0.50
_exptl_crystal_size_mid 0.15
_exptl_crystal_size_min 0.05
_refine_diff_density_max 0.434
_refine_diff_density_min -0.405
_refine_diff_density_rms 0.040
_refine_ls_abs_structure_details 'Flack H D (1983), Acta Cryst. A39, 876-881'
_refine_ls_abs_structure_Flack -0.013(13)
_refine_ls_extinction_method none
_refine_ls_goodness_of_fit_ref 1.051
_refine_ls_hydrogen_treatment riding
_refine_ls_matrix_type full
_refine_ls_number_parameters 312
_refine_ls_number_reflns 4114
_refine_ls_number_restraints 8
_refine_ls_restrained_S_all 1.051
_refine_ls_R_factor_all 0.0305
_refine_ls_R_factor_gt 0.0287
_refine_ls_shift/su_max 0.001
_refine_ls_shift/su_mean 0.000
_refine_ls_structure_factor_coef Fsqd
_refine_ls_weighting_details 'calc w=1/[\s^2^(Fo^2^)+(0.0475P)^2^+0.1699P] where P=(Fo^2^+2Fc^2^)/3'
_refine_ls_weighting_scheme calc
_refine_ls_wR_factor_gt 0.0780
_refine_ls_wR_factor_ref 0.0798
_reflns_number_gt 3852
_reflns_number_total 4114
_reflns_threshold_expression >2sigma(I)
_cod_data_source_file ol0511880si20050520_021540.cif
_cod_data_source_block 3nb
_cod_depositor_comments
;
The following automatic conversions were performed:

data item '_chemical_melting_point' value '115.0-117.0 \%C' was
changed to '389.1(10)' -- it was converted from degrees Celsius(C) to
Kelvins(K), the average value was taken and precision was estimated.

Automatic conversion script
Id: cif_fix_values 6909 2019-04-08 15:41:33Z antanas 

 Corrected the value of the '_refine_diff_density_rms' data item
 by removing an ASCII start of heading (SOH) symbol.

 Antanas Vaitkus,
 2019-12-11
;
_cod_original_formula_sum 'C23 H21 Br O10 '
_cod_database_code 1556110

loop_
_symmetry_equiv_pos_as_xyz
'x, y, z'
'-x, y+1/2, -z'

loop_
_atom_site_label
_atom_site_type_symbol
_atom_site_fract_x
_atom_site_fract_y
_atom_site_fract_z
_atom_site_U_iso_or_equiv
_atom_site_adp_type
_atom_site_occupancy
_atom_site_symmetry_multiplicity
_atom_site_calc_flag
_atom_site_refinement_flags
Br1 Br 0.25796(4) 0.14594(3) 0.15018(2) 0.08139(13) Uani 1 1 d .
O1 O 0.69494(19) 0.1644(2) 0.26630(13) 0.0604(4) Uani 1 1 d .
O2 O 0.9120(3) 0.0896(3) 0.2369(2) 0.0974(8) Uani 1 1 d .
O3 O 0.8168(2) 0.3792(3) 0.44137(14) 0.0762(6) Uani 1 1 d .
O4 O 0.90264(17) 0.4279(2) 0.30417(13) 0.0615(5) Uani 1 1 d .
O5 O 0.7482(2) 0.6859(2) 0.43575(15) 0.0732(6) Uani 1 1 d .
O6 O 0.53342(19) 0.6259(3) 0.47974(12) 0.0660(5) Uani 1 1 d .
O7 O 0.4125(2) 0.8273(2) 0.31912(16) 0.0711(5) Uani 1 1 d .
O8 O 0.20652(18) 0.6959(2) 0.28826(14) 0.0637(5) Uani 1 1 d .
O9 O 0.12016(19) 0.5056(2) 0.08736(16) 0.0654(5) Uani 1 1 d .
O10 O 0.24625(17) 0.7019(2) 0.07944(13) 0.0555(4) Uani 1 1 d .
C1 C 0.3961(2) 0.3478(2) 0.04891(16) 0.0434(5) Uani 1 1 d U
C2 C 0.3067(3) 0.2321(3) 0.03742(17) 0.0500(5) Uani 1 1 d .
C3 C 0.2523(3) 0.1753(3) -0.05554(19) 0.0613(7) Uani 1 1 d .
H3 H 0.1906 0.0984 -0.0620 0.074 Uiso 1 1 calc R
C4 C 0.2910(3) 0.2341(3) -0.13770(19) 0.0644(7) Uani 1 1 d .
H4 H 0.2552 0.1965 -0.2002 0.077 Uiso 1 1 calc R
C5 C 0.3819(3) 0.3476(4) -0.12879(19) 0.0662(8) Uani 1 1 d .
H5 H 0.4071 0.3861 -0.1851 0.079 Uiso 1 1 calc R
C6 C 0.4363(3) 0.4053(3) -0.03610(17) 0.0560(6) Uani 1 1 d U
H6 H 0.4988 0.4816 -0.0302 0.067 Uiso 1 1 calc R
C7 C 0.4523(2) 0.4156(2) 0.14723(14) 0.0396(5) Uani 1 1 d .
C8 C 0.5892(2) 0.3758(2) 0.20665(15) 0.0410(5) Uani 1 1 d .
C9 C 0.6463(2) 0.4497(2) 0.29383(15) 0.0407(5) Uani 1 1 d .
C10 C 0.5658(2) 0.5564(2) 0.32374(15) 0.0415(5) Uani 1 1 d .
C11 C 0.4296(2) 0.5978(2) 0.26437(16) 0.0410(4) Uani 1 1 d .
C12 C 0.3745(2) 0.5269(2) 0.17618(16) 0.0410(4) Uani 1 1 d .
C13 C 0.6737(3) 0.2522(3) 0.18056(17) 0.0498(5) Uani 1 1 d .
H13A H 0.6164 0.2054 0.1229 0.060 Uiso 1 1 calc R
H13B H 0.7695 0.2795 0.1662 0.060 Uiso 1 1 calc R
C14 C 0.8227(4) 0.0905(3) 0.2879(2) 0.0684(8) Uani 1 1 d .
C15 C 0.8303(6) 0.0156(5) 0.3836(3) 0.1119(16) Uani 1 1 d .
H15A H 0.7894 0.0722 0.4288 0.134 Uiso 1 1 calc R
H15B H 0.9328 -0.0057 0.4120 0.134 Uiso 1 1 calc R
H15C H 0.7736 -0.0679 0.3715 0.134 Uiso 1 1 calc R
C16 C 0.7975(3) 0.4142(3) 0.35669(16) 0.0485(5) Uani 1 1 d .
C17 C 1.0557(3) 0.3918(5) 0.3532(3) 0.0847(11) Uani 1 1 d .
H17A H 1.1147 0.3746 0.3039 0.102 Uiso 1 1 calc R
H17B H 1.0538 0.3110 0.3929 0.102 Uiso 1 1 calc R
H17C H 1.0991 0.4663 0.3950 0.102 Uiso 1 1 calc R
C18 C 0.6287(2) 0.6314(3) 0.41880(15) 0.0495(5) Uani 1 1 d .
C19 C 0.5780(4) 0.6989(6) 0.5738(3) 0.1145(18) Uani 1 1 d .
H19A H 0.5042 0.6844 0.6139 0.137 Uiso 1 1 calc R
H19B H 0.5858 0.7952 0.5612 0.137 Uiso 1 1 calc R
H19C H 0.6732 0.6651 0.6084 0.137 Uiso 1 1 calc R
C20 C 0.3506(3) 0.7208(3) 0.29420(17) 0.0497(5) Uani 1 1 d .
C21 C 0.1176(4) 0.8103(4) 0.3115(3) 0.0920(12) Uani 1 1 d .
H21A H 0.0195 0.7784 0.3160 0.110 Uiso 1 1 calc R
H21B H 0.1092 0.8782 0.2600 0.110 Uiso 1 1 calc R
H21C H 0.1653 0.8501 0.3737 0.110 Uiso 1 1 calc R
C22 C 0.2312(3) 0.5746(3) 0.10879(18) 0.0455(5) Uani 1 1 d .
C23 C 0.1135(3) 0.7654(4) 0.0218(3) 0.0716(8) Uani 1 1 d .
H23A H 0.1393 0.8528 -0.0023 0.086 Uiso 1 1 calc R
H23B H 0.0409 0.7782 0.0628 0.086 Uiso 1 1 calc R
H23C H 0.0722 0.7075 -0.0334 0.086 Uiso 1 1 calc R

loop_
_atom_site_aniso_label
_atom_site_aniso_U_11
_atom_site_aniso_U_22
_atom_site_aniso_U_33
_atom_site_aniso_U_23
_atom_site_aniso_U_13
_atom_site_aniso_U_12
Br1 0.1031(2) 0.0786(2) 0.06250(17) 0.00571(16) 0.01685(14) -0.0333(2)
O1 0.0681(10) 0.0527(11) 0.0635(9) 0.0144(9) 0.0204(8) 0.0217(9)
O2 0.0797(14) 0.098(2) 0.122(2) 0.0283(15) 0.0381(14) 0.0436(13)
O3 0.0657(11) 0.1125(19) 0.0454(10) 0.0184(10) -0.0011(8) 0.0116(12)
O4 0.0393(8) 0.0850(14) 0.0579(10) 0.0040(9) 0.0046(7) 0.0074(9)
O5 0.0560(10) 0.0940(18) 0.0690(11) -0.0286(11) 0.0112(8) -0.0217(10)
O6 0.0651(9) 0.0917(15) 0.0435(8) -0.0204(10) 0.0165(7) -0.0142(11)
O7 0.0767(12) 0.0552(12) 0.0830(13) -0.0216(11) 0.0193(10) 0.0014(10)
O8 0.0507(9) 0.0700(13) 0.0721(11) -0.0186(9) 0.0163(8) 0.0146(8)
O9 0.0448(9) 0.0593(12) 0.0852(13) -0.0026(10) -0.0033(8) 0.0008(8)
O10 0.0451(8) 0.0567(11) 0.0610(10) 0.0146(8) 0.0016(7) 0.0065(7)
C1 0.0431(10) 0.0430(13) 0.0424(10) -0.0038(9) 0.0046(8) 0.0068(9)
C2 0.0532(12) 0.0510(15) 0.0455(12) -0.0010(10) 0.0089(9) 0.0053(11)
C3 0.0639(14) 0.0547(18) 0.0601(14) -0.0161(12) -0.0003(11) 0.0058(12)
C4 0.0725(16) 0.072(2) 0.0451(13) -0.0173(12) 0.0025(11) 0.0179(16)
C5 0.0736(17) 0.086(2) 0.0393(12) 0.0030(13) 0.0130(11) 0.0170(16)
C6 0.0679(15) 0.0560(16) 0.0422(11) 0.0011(10) 0.0064(10) 0.0099(12)
C7 0.0417(10) 0.0411(13) 0.0357(9) 0.0019(8) 0.0072(8) 0.0026(9)
C8 0.0430(10) 0.0427(13) 0.0378(10) 0.0044(8) 0.0095(8) 0.0085(9)
C9 0.0420(10) 0.0431(12) 0.0368(9) 0.0070(9) 0.0074(8) 0.0041(9)
C10 0.0433(10) 0.0451(13) 0.0364(10) -0.0024(9) 0.0085(8) -0.0017(9)
C11 0.0434(10) 0.0360(11) 0.0441(10) 0.0008(8) 0.0102(8) 0.0022(9)
C12 0.0383(10) 0.0426(12) 0.0408(10) -0.0002(9) 0.0049(8) 0.0022(9)
C13 0.0567(13) 0.0489(15) 0.0422(11) -0.0001(10) 0.0058(9) 0.0159(11)
C14 0.0784(18) 0.0515(17) 0.0727(17) 0.0072(13) 0.0087(14) 0.0247(14)
C15 0.153(4) 0.097(3) 0.088(3) 0.038(2) 0.031(3) 0.063(3)
C16 0.0482(12) 0.0523(15) 0.0425(11) 0.0009(10) 0.0034(9) 0.0076(11)
C17 0.0403(13) 0.115(3) 0.093(2) -0.005(2) -0.0004(13) 0.0109(16)
C18 0.0500(12) 0.0543(15) 0.0432(10) -0.0064(11) 0.0065(8) -0.0005(12)
C19 0.099(2) 0.187(5) 0.0623(18) -0.062(3) 0.0276(17) -0.025(3)
C20 0.0531(12) 0.0512(15) 0.0445(11) -0.0083(11) 0.0089(9) 0.0044(11)
C21 0.073(2) 0.104(3) 0.097(2) -0.034(2) 0.0128(17) 0.040(2)
C22 0.0417(12) 0.0497(15) 0.0441(11) -0.0052(10) 0.0063(9) 0.0065(10)
C23 0.0615(15) 0.076(2) 0.0743(19) 0.0250(16) 0.0059(13) 0.0201(15)

loop_
_atom_type_symbol
_atom_type_description
_atom_type_scat_dispersion_real
_atom_type_scat_dispersion_imag
_atom_type_scat_source
C C 0.0181 0.0091 'International Tables Vol C Tables 4.2.6.8 and 6.1.1.4'
H H 0.0000 0.0000 'International Tables Vol C Tables 4.2.6.8 and 6.1.1.4'
O O 0.0492 0.0322 'International Tables Vol C Tables 4.2.6.8 and 6.1.1.4'
Br Br -0.6763 1.2805 'International Tables Vol C Tables 4.2.6.8 and 6.1.1.4'

loop_
_geom_angle_atom_site_label_1
_geom_angle_atom_site_label_2
_geom_angle_atom_site_label_3
_geom_angle
C14 O1 C13 117.8(2)
C16 O4 C17 117.0(2)
C18 O6 C19 116.1(2)
C20 O8 C21 115.9(2)
C22 O10 C23 116.3(2)
C2 C1 C6 118.4(2)
C2 C1 C7 123.4(2)
C6 C1 C7 118.2(2)
C1 C2 C3 121.6(2)
C1 C2 Br1 119.92(17)
C3 C2 Br1 118.5(2)
C4 C3 C2 119.1(3)
C5 C4 C3 120.8(2)
C4 C5 C6 120.4(3)
C5 C6 C1 119.6(3)
C12 C7 C8 119.49(19)
C12 C7 C1 119.87(18)
C8 C7 C1 120.42(19)
C7 C8 C9 119.3(2)
C7 C8 C13 121.2(2)
C9 C8 C13 119.45(19)
C10 C9 C8 120.78(19)
C10 C9 C16 118.63(19)
C8 C9 C16 120.6(2)
C9 C10 C11 120.3(2)
C9 C10 C18 119.44(19)
C11 C10 C18 120.2(2)
C12 C11 C10 119.0(2)
C12 C11 C20 121.59(19)
C10 C11 C20 119.3(2)
C7 C12 C11 121.05(19)
C7 C12 C22 119.3(2)
C11 C12 C22 119.6(2)
O1 C13 C8 105.76(18)
O2 C14 O1 122.8(3)
O2 C14 C15 127.3(3)
O1 C14 C15 109.9(3)
O3 C16 O4 125.6(2)
O3 C16 C9 124.3(2)
O4 C16 C9 110.11(18)
O5 C18 O6 125.7(2)
O5 C18 C10 124.0(2)
O6 C18 C10 110.23(19)
O7 C20 O8 125.6(2)
O7 C20 C11 123.2(2)
O8 C20 C11 111.3(2)
O9 C22 O10 125.8(2)
O9 C22 C12 124.0(2)
O10 C22 C12 110.2(2)

loop_
_geom_bond_atom_site_label_1
_geom_bond_atom_site_label_2
_geom_bond_distance
Br1 C2 1.892(2)
O1 C14 1.350(3)
O1 C13 1.437(3)
O2 C14 1.175(4)
O3 C16 1.191(3)
O4 C16 1.317(3)
O4 C17 1.465(3)
O5 C18 1.192(3)
O6 C18 1.322(3)
O6 C19 1.460(4)
O7 C20 1.199(3)
O8 C20 1.321(3)
O8 C21 1.451(3)
O9 C22 1.201(3)
O10 C22 1.321(3)
O10 C23 1.445(3)
C1 C2 1.381(4)
C1 C6 1.408(3)
C1 C7 1.499(3)
C2 C3 1.389(3)
C3 C4 1.373(4)
C4 C5 1.372(5)
C5 C6 1.390(4)
C7 C12 1.397(3)
C7 C8 1.401(3)
C8 C9 1.405(3)
C8 C13 1.511(3)
C9 C10 1.381(3)
C9 C16 1.512(3)
C10 C11 1.401(3)
C10 C18 1.506(3)
C11 C12 1.398(3)
C11 C20 1.497(3)
C12 C22 1.514(3)
C14 C15 1.494(5)
